data_7121524
loop_
_publ_author_name
'Khan, Ijaz'
'Zhao, Can'
'Zhang, Yong Jian'

_publ_section_title
;
 Pd-Catalyzed asymmetric decarboxylative cycloaddition of vinylethylene
 carbonates with 3-cyanochromones.
;
_journal_issue 37
_journal_name_full 'Chemical communications (Cambridge, England)'
_journal_page_first 4708
_journal_page_last 4711
_journal_paper_doi 10.1039/c8cc02456a
_journal_volume 54
_journal_year 2018
_chemical_absolute_configuration ad
_chemical_formula_moiety ' C20 H14 N2 O5'
_chemical_formula_sum 'C20 H14 N2 O5'
_chemical_formula_weight 362.33
_space_group_crystal_system orthorhombic
_space_group_IT_number 19
_space_group_name_Hall 'P 2ac 2ab'
_space_group_name_H-M_alt 'P 21 21 21'
_symmetry_space_group_name_Hall 'P 2ac 2ab'
_symmetry_space_group_name_H-M 'P 21 21 21'
_atom_sites_solution_hydrogens geom
_audit_creation_method SHELXL-2014/7
_audit_update_record
;
2018-01-05 deposited with the CCDC.
2018-04-16 downloaded from the CCDC.
;
_cell_angle_alpha 90
_cell_angle_beta 90
_cell_angle_gamma 90
_cell_formula_units_Z 4
_cell_length_a 6.6428(3)
_cell_length_b 14.2542(6)
_cell_length_c 17.8105(7)
_cell_measurement_reflns_used 9877
_cell_measurement_temperature 293(2)
_cell_measurement_theta_max 66.72
_cell_measurement_theta_min 3.97
_cell_volume 1686.44(12)
_computing_cell_refinement 'Bruker SAINT'
_computing_data_collection 'Bruker APEX2'
_computing_data_reduction 'Bruker SAINT'
_computing_molecular_graphics 'Bruker SHELXTL'
_computing_publication_material 'Bruker SHELXTL'
_computing_structure_refinement 'SHELXL-2014 (Sheldrick, 2014)'
_computing_structure_solution 'SHELXS-97 (Sheldrick 2008)'
_diffrn_ambient_temperature 293(2)
_diffrn_measured_fraction_theta_full 0.996
_diffrn_measured_fraction_theta_max 0.996
_diffrn_measurement_device_type 'CCD area detector'
_diffrn_measurement_method 'phi and omega scans'
_diffrn_radiation_type CuK\a
_diffrn_radiation_wavelength 1.54178
_diffrn_reflns_av_R_equivalents 0.0257
_diffrn_reflns_av_unetI/netI 0.0157
_diffrn_reflns_Laue_measured_fraction_full 0.996
_diffrn_reflns_Laue_measured_fraction_max 0.996
_diffrn_reflns_limit_h_max 7
_diffrn_reflns_limit_h_min -7
_diffrn_reflns_limit_k_max 16
_diffrn_reflns_limit_k_min -16
_diffrn_reflns_limit_l_max 20
_diffrn_reflns_limit_l_min -21
_diffrn_reflns_number 19936
_diffrn_reflns_point_group_measured_fraction_full 0.998
_diffrn_reflns_point_group_measured_fraction_max 0.998
_diffrn_reflns_theta_full 66.760
_diffrn_reflns_theta_max 66.760
_diffrn_reflns_theta_min 3.972
_diffrn_source 'sealed tube'
_exptl_absorpt_coefficient_mu 0.871
_exptl_absorpt_correction_type none
_exptl_crystal_colour colorless
_exptl_crystal_density_diffrn 1.427
_exptl_crystal_description block
_exptl_crystal_F_000 700
_exptl_crystal_size_max 0.05
_exptl_crystal_size_mid 0.04
_exptl_crystal_size_min 0.03
_refine_diff_density_max 0.147
_refine_diff_density_min -0.107
_refine_diff_density_rms 0.025
_refine_ls_abs_structure_details
;
 Refined as an inversion twin.
;
_refine_ls_abs_structure_Flack -0.08(17)
_refine_ls_extinction_coef 0.0071(7)
_refine_ls_extinction_expression Fc^*^=kFc[1+0.001xFc^2^\l^3^/sin(2\q)]^-1/4^
_refine_ls_extinction_method 'SHELXL-2014/7 (Sheldrick 2014'
_refine_ls_goodness_of_fit_ref 1.076
_refine_ls_hydrogen_treatment constr
_refine_ls_matrix_type full
_refine_ls_number_parameters 246
_refine_ls_number_reflns 2973
_refine_ls_number_restraints 0
_refine_ls_restrained_S_all 1.076
_refine_ls_R_factor_all 0.0240
_refine_ls_R_factor_gt 0.0231
_refine_ls_shift/su_max 0.000
_refine_ls_shift/su_mean 0.000
_refine_ls_structure_factor_coef Fsqd
_refine_ls_weighting_details 'w=1/[\s^2^(Fo^2^)+(0.0378P)^2^+0.1459P] where P=(Fo^2^+2Fc^2^)/3'
_refine_ls_weighting_scheme calc
_refine_ls_wR_factor_gt 0.0617
_refine_ls_wR_factor_ref 0.0625
_reflns_Friedel_coverage 0.719
_reflns_Friedel_fraction_full 1.000
_reflns_Friedel_fraction_max 1.000
_reflns_number_gt 2898
_reflns_number_total 2973
_reflns_threshold_expression 'I > 2\s(I)'
_cod_data_source_file c8cc02456a2.cif
_cod_data_source_block a
_cod_depositor_comments 'Adding full bibliography for 7121524--7121526.cif.'
_cod_original_formula_sum ' C20 H14 N2 O5'
_cod_database_code 7121524
_shelx_shelxl_version_number 2014/7
_shelx_space_group_comment
;
The symmetry employed for this shelxl refinement is uniquely defined
by the following loop, which should always be used as a source of
symmetry information in preference to the above space-group names.
They are only intended as comments.
;

loop_
_space_group_symop_operation_xyz
'x, y, z'
'-x+1/2, -y, z+1/2'
'x+1/2, -y+1/2, -z'
'-x, y+1/2, -z+1/2'

loop_
_atom_site_label
_atom_site_type_symbol
_atom_site_fract_x
_atom_site_fract_y
_atom_site_fract_z
_atom_site_U_iso_or_equiv
_atom_site_adp_type
_atom_site_occupancy
_atom_site_site_symmetry_order
_atom_site_calc_flag
_atom_site_refinement_flags_posn
_atom_site_refinement_flags_adp
C1 C 0.3551(2) 1.01367(11) 0.62586(9) 0.0339(4) Uani 1 1 d . .
H1 H 0.4064 1.0647 0.6573 0.041 Uiso 1 1 calc R U
C2 C 0.0794(3) 1.18855(11) 0.40369(9) 0.0326(4) Uani 1 1 d . .
C3 C 0.2779(3) 1.16563(12) 0.38650(9) 0.0375(4) Uani 1 1 d . .
H3 H 0.3361 1.1857 0.3418 0.045 Uiso 1 1 calc R U
C4 C 0.3862(3) 1.11274(12) 0.43688(9) 0.0374(4) Uani 1 1 d . .
H4 H 0.5191 1.0969 0.4265 0.045 Uiso 1 1 calc R U
C5 C 0.2969(2) 1.08294(11) 0.50340(9) 0.0313(3) Uani 1 1 d . .
C6 C 0.0969(2) 1.10598(10) 0.52012(8) 0.0288(3) Uani 1 1 d . .
C7 C -0.0123(3) 1.16020(10) 0.46927(8) 0.0302(3) Uani 1 1 d . .
H7 H -0.1448 1.1770 0.4794 0.036 Uiso 1 1 calc R U
C8 C 0.0006(2) 1.07338(10) 0.58976(9) 0.0289(3) Uani 1 1 d . .
C9 C 0.1263(2) 1.00340(11) 0.63609(8) 0.0302(3) Uani 1 1 d . .
C10 C 0.0907(2) 0.89513(11) 0.61425(9) 0.0311(3) Uani 1 1 d . .
C11 C 0.3009(3) 0.85387(12) 0.63222(11) 0.0414(4) Uani 1 1 d . .
H11A H 0.2922 0.8126 0.6754 0.050 Uiso 1 1 calc R U
H11B H 0.3493 0.8176 0.5898 0.050 Uiso 1 1 calc R U
C12 C 0.0792(3) 1.01817(11) 0.71607(9) 0.0356(4) Uani 1 1 d . .
C13 C -0.0728(3) 0.85337(12) 0.66358(9) 0.0371(4) Uani 1 1 d . .
H13 H -0.1900 0.8883 0.6696 0.045 Uiso 1 1 calc R U
C14 C -0.0634(3) 0.77226(14) 0.69861(10) 0.0480(5) Uani 1 1 d . .
H14A H 0.0510 0.7351 0.6942 0.058 Uiso 1 1 calc R U
H14B H -0.1712 0.7521 0.7278 0.058 Uiso 1 1 calc R U
C15 C 0.0275(2) 0.88790(10) 0.53129(9) 0.0305(3) Uani 1 1 d . .
C16 C -0.1733(3) 0.90297(12) 0.51130(9) 0.0349(4) Uani 1 1 d . .
H16 H -0.2690 0.9107 0.5489 0.042 Uiso 1 1 calc R U
C17 C -0.2335(3) 0.90671(13) 0.43686(10) 0.0428(4) Uani 1 1 d . .
H17 H -0.3680 0.9173 0.4252 0.051 Uiso 1 1 calc R U
C18 C -0.0948(3) 0.89477(13) 0.37999(10) 0.0477(5) Uani 1 1 d . .
H18 H -0.1341 0.8986 0.3300 0.057 Uiso 1 1 calc R U
C19 C 0.1024(4) 0.87707(14) 0.39858(11) 0.0523(5) Uani 1 1 d . .
H19 H 0.1962 0.8678 0.3606 0.063 Uiso 1 1 calc R U
C20 C 0.1644(3) 0.87279(13) 0.47311(10) 0.0421(4) Uani 1 1 d . .
H20 H 0.2983 0.8598 0.4843 0.051 Uiso 1 1 calc R U
N1 N 0.0426(3) 1.02978(12) 0.77795(9) 0.0488(4) Uani 1 1 d . .
N2 N -0.0369(2) 1.24485(10) 0.35054(7) 0.0376(3) Uani 1 1 d . .
O1 O 0.0451(2) 1.27058(10) 0.29244(7) 0.0502(4) Uani 1 1 d . .
O2 O -0.2120(2) 1.26474(9) 0.36687(7) 0.0453(3) Uani 1 1 d . .
O3 O 0.41157(16) 1.02848(8) 0.54868(7) 0.0368(3) Uani 1 1 d . .
O4 O -0.16465(17) 1.09794(8) 0.61028(6) 0.0366(3) Uani 1 1 d . .
O5 O 0.43755(17) 0.92962(8) 0.64775(7) 0.0409(3) Uani 1 1 d . .

loop_
_atom_site_aniso_label
_atom_site_aniso_U_11
_atom_site_aniso_U_22
_atom_site_aniso_U_33
_atom_site_aniso_U_23
_atom_site_aniso_U_13
_atom_site_aniso_U_12
C1 0.0301(8) 0.0319(8) 0.0397(8) 0.0057(7) -0.0054(7) -0.0003(6)
C2 0.0411(9) 0.0280(7) 0.0288(7) -0.0023(6) -0.0019(7) 0.0018(7)
C3 0.0432(10) 0.0353(8) 0.0341(8) 0.0004(7) 0.0079(7) -0.0026(7)
C4 0.0303(9) 0.0371(9) 0.0447(9) 0.0008(7) 0.0065(7) -0.0015(7)
C5 0.0273(8) 0.0287(7) 0.0380(8) -0.0007(6) -0.0020(6) -0.0017(6)
C6 0.0293(8) 0.0267(7) 0.0303(7) -0.0028(6) -0.0007(6) -0.0006(6)
C7 0.0315(8) 0.0284(7) 0.0306(8) -0.0027(6) -0.0009(6) 0.0020(6)
C8 0.0280(8) 0.0274(7) 0.0312(8) -0.0017(6) -0.0016(6) 0.0018(6)
C9 0.0290(8) 0.0311(8) 0.0305(7) 0.0013(6) -0.0010(6) 0.0004(6)
C10 0.0266(8) 0.0286(7) 0.0382(8) 0.0026(6) 0.0006(6) 0.0002(6)
C11 0.0338(9) 0.0321(8) 0.0584(11) 0.0082(8) -0.0060(8) 0.0020(7)
C12 0.0379(9) 0.0342(8) 0.0348(9) 0.0011(7) -0.0037(7) 0.0034(7)
C13 0.0350(8) 0.0429(9) 0.0335(8) 0.0001(7) -0.0002(7) -0.0087(7)
C14 0.0575(12) 0.0443(10) 0.0422(9) 0.0023(8) 0.0066(9) -0.0150(9)
C15 0.0312(8) 0.0244(7) 0.0358(8) -0.0016(6) 0.0054(6) -0.0003(6)
C16 0.0325(8) 0.0376(8) 0.0345(8) -0.0034(7) 0.0041(7) 0.0022(7)
C17 0.0471(10) 0.0419(9) 0.0396(9) -0.0047(7) -0.0058(8) 0.0001(8)
C18 0.0661(13) 0.0436(10) 0.0336(9) -0.0077(8) 0.0024(9) -0.0090(10)
C19 0.0662(14) 0.0493(11) 0.0415(10) -0.0146(8) 0.0226(9) -0.0102(10)
C20 0.0369(9) 0.0382(9) 0.0513(10) -0.0098(7) 0.0128(8) -0.0026(7)
N1 0.0610(10) 0.0495(9) 0.0358(8) -0.0009(7) -0.0011(7) 0.0030(8)
N2 0.0518(9) 0.0333(7) 0.0275(7) -0.0014(5) -0.0020(6) 0.0023(6)
O1 0.0661(9) 0.0528(7) 0.0317(6) 0.0085(6) 0.0025(6) 0.0021(7)
O2 0.0509(8) 0.0485(7) 0.0366(6) 0.0012(5) -0.0023(5) 0.0154(6)
O3 0.0252(5) 0.0414(6) 0.0439(6) 0.0078(5) 0.0013(5) 0.0033(5)
O4 0.0314(6) 0.0399(6) 0.0386(6) 0.0032(5) 0.0048(5) 0.0075(5)
O5 0.0267(6) 0.0377(6) 0.0583(7) 0.0121(5) -0.0069(5) 0.0012(5)

loop_
_atom_type_symbol
_atom_type_description
_atom_type_scat_dispersion_real
_atom_type_scat_dispersion_imag
_atom_type_scat_source
C C 0.0181 0.0091 'International Tables Vol C Tables 4.2.6.8 and 6.1.1.4'
H H 0.0000 0.0000 'International Tables Vol C Tables 4.2.6.8 and 6.1.1.4'
N N 0.0311 0.0180 'International Tables Vol C Tables 4.2.6.8 and 6.1.1.4'
O O 0.0492 0.0322 'International Tables Vol C Tables 4.2.6.8 and 6.1.1.4'

loop_
_geom_angle_atom_site_label_1
_geom_angle_atom_site_label_2
_geom_angle_atom_site_label_3
_geom_angle
O5 C1 O3 107.14(14)
O5 C1 C9 106.10(13)
O3 C1 C9 112.60(13)
O5 C1 H1 110.3
O3 C1 H1 110.3
C9 C1 H1 110.3
C7 C2 C3 122.41(15)
C7 C2 N2 118.46(15)
C3 C2 N2 119.13(15)
C4 C3 C2 118.72(15)
C4 C3 H3 120.6
C2 C3 H3 120.6
C3 C4 C5 120.00(15)
C3 C4 H4 120.0
C5 C4 H4 120.0
O3 C5 C4 116.25(14)
O3 C5 C6 122.80(15)
C4 C5 C6 120.92(15)
C7 C6 C5 119.03(14)
C7 C6 C8 119.79(14)
C5 C6 C8 121.17(14)
C2 C7 C6 118.92(15)
C2 C7 H7 120.5
C6 C7 H7 120.5
O4 C8 C6 123.94(14)
O4 C8 C9 121.20(14)
C6 C8 C9 114.86(13)
C12 C9 C1 108.12(14)
C12 C9 C8 108.05(13)
C1 C9 C8 114.25(13)
C12 C9 C10 109.85(12)
C1 C9 C10 102.01(12)
C8 C9 C10 114.31(12)
C13 C10 C15 109.51(13)
C13 C10 C11 112.12(13)
C15 C10 C11 114.76(14)
C13 C10 C9 109.95(13)
C15 C10 C9 109.65(12)
C11 C10 C9 100.47(12)
O5 C11 C10 108.90(13)
O5 C11 H11A 109.9
C10 C11 H11A 109.9
O5 C11 H11B 109.9
C10 C11 H11B 109.9
H11A C11 H11B 108.3
N1 C12 C9 179.87(19)
C14 C13 C10 125.81(18)
C14 C13 H13 117.1
C10 C13 H13 117.1
C13 C14 H14A 120.0
C13 C14 H14B 120.0
H14A C14 H14B 120.0
C20 C15 C16 117.19(16)
C20 C15 C10 123.04(15)
C16 C15 C10 119.64(14)
C17 C16 C15 121.67(16)
C17 C16 H16 119.2
C15 C16 H16 119.2
C18 C17 C16 120.33(18)
C18 C17 H17 119.8
C16 C17 H17 119.8
C19 C18 C17 118.82(17)
C19 C18 H18 120.6
C17 C18 H18 120.6
C18 C19 C20 121.34(17)
C18 C19 H19 119.3
C20 C19 H19 119.3
C19 C20 C15 120.57(18)
C19 C20 H20 119.7
C15 C20 H20 119.7
O1 N2 O2 123.37(15)
O1 N2 C2 118.44(15)
O2 N2 C2 118.19(14)
C5 O3 C1 120.39(13)
C1 O5 C11 110.42(12)

loop_
_geom_bond_atom_site_label_1
_geom_bond_atom_site_label_2
_geom_bond_distance
C1 O5 1.374(2)
C1 O3 1.440(2)
C1 C9 1.538(2)
C1 H1 0.9800
C2 C7 1.378(2)
C2 C3 1.393(2)
C2 N2 1.462(2)
C3 C4 1.375(2)
C3 H3 0.9300
C4 C5 1.392(2)
C4 H4 0.9300
C5 O3 1.3540(19)
C5 C6 1.401(2)
C6 C7 1.394(2)
C6 C8 1.471(2)
C7 H7 0.9300
C8 O4 1.2086(19)
C8 C9 1.541(2)
C9 C12 1.474(2)
C9 C10 1.609(2)
C10 C13 1.519(2)
C10 C15 1.539(2)
C10 C11 1.548(2)
C11 O5 1.438(2)
C11 H11A 0.9700
C11 H11B 0.9700
C12 N1 1.141(2)
C13 C14 1.315(3)
C13 H13 0.9300
C14 H14A 0.9300
C14 H14B 0.9300
C15 C20 1.395(2)
C15 C16 1.397(2)
C16 C17 1.386(2)
C16 H16 0.9300
C17 C18 1.380(3)
C17 H17 0.9300
C18 C19 1.375(3)
C18 H18 0.9300
C19 C20 1.391(3)
C19 H19 0.9300
C20 H20 0.9300
N2 O1 1.2255(19)
N2 O2 1.232(2)

loop_
_geom_torsion_atom_site_label_1
_geom_torsion_atom_site_label_2
_geom_torsion_atom_site_label_3
_geom_torsion_atom_site_label_4
_geom_torsion
C7 C2 C3 C4 0.0(2)
N2 C2 C3 C4 179.92(15)
C2 C3 C4 C5 0.2(2)
C3 C4 C5 O3 177.79(15)
C3 C4 C5 C6 0.0(2)
O3 C5 C6 C7 -178.13(14)
C4 C5 C6 C7 -0.5(2)
O3 C5 C6 C8 1.4(2)
C4 C5 C6 C8 178.98(15)
C3 C2 C7 C6 -0.5(2)
N2 C2 C7 C6 179.59(14)
C5 C6 C7 C2 0.8(2)
C8 C6 C7 C2 -178.78(13)
C7 C6 C8 O4 -7.4(2)
C5 C6 C8 O4 173.05(15)
C7 C6 C8 C9 172.16(13)
C5 C6 C8 C9 -7.4(2)
O5 C1 C9 C12 80.48(16)
O3 C1 C9 C12 -162.63(13)
O5 C1 C9 C8 -159.19(13)
O3 C1 C9 C8 -42.29(18)
O5 C1 C9 C10 -35.30(16)
O3 C1 C9 C10 81.60(15)
O4 C8 C9 C12 -32.3(2)
C6 C8 C9 C12 148.08(14)
O4 C8 C9 C1 -152.70(15)
C6 C8 C9 C1 27.70(19)
O4 C8 C9 C10 90.31(17)
C6 C8 C9 C10 -89.30(16)
C12 C9 C10 C13 29.28(17)
C1 C9 C10 C13 143.79(14)
C8 C9 C10 C13 -92.36(16)
C12 C9 C10 C15 149.74(13)
C1 C9 C10 C15 -95.75(14)
C8 C9 C10 C15 28.10(17)
C12 C9 C10 C11 -89.04(15)
C1 C9 C10 C11 25.47(15)
C8 C9 C10 C11 149.32(14)
C13 C10 C11 O5 -125.82(14)
C15 C10 C11 O5 108.42(17)
C9 C10 C11 O5 -9.09(17)
C15 C10 C13 C14 106.26(19)
C11 C10 C13 C14 -22.3(2)
C9 C10 C13 C14 -133.20(17)
C13 C10 C15 C20 -145.76(16)
C11 C10 C15 C20 -18.7(2)
C9 C10 C15 C20 93.51(17)
C13 C10 C15 C16 38.57(19)
C11 C10 C15 C16 165.68(14)
C9 C10 C15 C16 -82.15(17)
C20 C15 C16 C17 -2.6(2)
C10 C15 C16 C17 173.30(15)
C15 C16 C17 C18 0.5(3)
C16 C17 C18 C19 1.5(3)
C17 C18 C19 C20 -1.2(3)
C18 C19 C20 C15 -1.0(3)
C16 C15 C20 C19 2.8(2)
C10 C15 C20 C19 -172.93(16)
C7 C2 N2 O1 179.53(14)
C3 C2 N2 O1 -0.4(2)
C7 C2 N2 O2 0.2(2)
C3 C2 N2 O2 -179.71(15)
C4 C5 O3 C1 164.24(14)
C6 C5 O3 C1 -18.1(2)
O5 C1 O3 C5 154.53(13)
C9 C1 O3 C5 38.25(19)
O3 C1 O5 C11 -89.23(16)
C9 C1 O5 C11 31.27(18)
C10 C11 O5 C1 -13.5(2)
